data_2209064
loop_
_publ_author_name
'Liang-Ce Rong'
'Xiao-Yue Li'
'Chang-Sheng Yao'
'Hai-Ying Wang'
'Da-Qing Shi'

_publ_section_title 9-(2-Chlorophenyl)-1,2,3,4,5,6,7,8,9,10-decahydro-3,3,6,6-tetramethylacridine-1,8-dione
_journal_coeditor_code AC2022
_journal_issue 6
_journal_name_full 'Acta Crystallographica Section E'
_journal_page_first o2380
_journal_page_last o2381
_journal_paper_doi 10.1107/S1600536806017788
_journal_volume 62
_journal_year 2006
_chemical_formula_iupac 'C23 H26 Cl N O2'
_chemical_formula_moiety 'C23 H26 Cl N O2'
_chemical_formula_sum 'C23 H26 Cl N O2'
_chemical_formula_weight 383.90
_chemical_name_systematic
;9-(2-Chlorophenyl)-1,2,3,4,5,6,7,8,9,10-decahydro-3,3,6,6-tetramethylacridine-
1,8-dione
;
_space_group_IT_number 15
_symmetry_cell_setting monoclinic
_symmetry_space_group_name_Hall '-C 2yc'
_symmetry_space_group_name_H-M 'C 1 2/c 1'
_atom_sites_solution_hydrogens geom
_atom_sites_solution_primary direct
_atom_sites_solution_secondary difmap
_cell_angle_alpha 90.00
_cell_angle_beta 111.858(15)
_cell_angle_gamma 90.00
_cell_formula_units_Z 8
_cell_length_a 17.004(6)
_cell_length_b 11.429(4)
_cell_length_c 21.741(10)
_cell_measurement_reflns_used 1635
_cell_measurement_temperature 298(2)
_cell_measurement_theta_max 19.718
_cell_measurement_theta_min 2.201
_cell_volume 3921(3)
_computing_cell_refinement SMART
_computing_data_collection 'SMART (Bruker, 1998)'
_computing_data_reduction 'SAINT (Bruker, 1999)'
_computing_molecular_graphics 'SHELXTL (Bruker, 1999)'
_computing_publication_material SHELXTL
_computing_structure_refinement 'SHELXL97 (Sheldrick, 1997)'
_computing_structure_solution 'SHELXS97 (Sheldrick, 1997)'
_diffrn_ambient_temperature 298(2)
_diffrn_measured_fraction_theta_full 0.999
_diffrn_measured_fraction_theta_max 0.999
_diffrn_measurement_device_type 'Bruker SMART CCD area-detector'
_diffrn_measurement_method '\f and \w'
_diffrn_radiation_monochromator graphite
_diffrn_radiation_source 'fine-focus sealed tube'
_diffrn_radiation_type MoK\a
_diffrn_radiation_wavelength 0.71073
_diffrn_reflns_av_R_equivalents 0.1228
_diffrn_reflns_av_sigmaI/netI 0.1475
_diffrn_reflns_limit_h_max 20
_diffrn_reflns_limit_h_min -19
_diffrn_reflns_limit_k_max 13
_diffrn_reflns_limit_k_min -8
_diffrn_reflns_limit_l_max 24
_diffrn_reflns_limit_l_min -25
_diffrn_reflns_number 9874
_diffrn_reflns_theta_full 25.01
_diffrn_reflns_theta_max 25.01
_diffrn_reflns_theta_min 2.02
_diffrn_standards_decay_% 0
_diffrn_standards_number 0
_exptl_absorpt_coefficient_mu 0.213
_exptl_absorpt_correction_T_max 0.9729
_exptl_absorpt_correction_T_min 0.9507
_exptl_absorpt_correction_type multi-scan
_exptl_absorpt_process_details '(SADABS; Sheldrick, 1996)'
_exptl_crystal_colour colourless
_exptl_crystal_density_diffrn 1.301
_exptl_crystal_density_method 'not measured'
_exptl_crystal_description block
_exptl_crystal_F_000 1632
_exptl_crystal_size_max 0.24
_exptl_crystal_size_mid 0.15
_exptl_crystal_size_min 0.13
_refine_diff_density_max 0.641
_refine_diff_density_min -0.491
_refine_ls_extinction_method none
_refine_ls_goodness_of_fit_ref 1.071
_refine_ls_hydrogen_treatment constr
_refine_ls_matrix_type full
_refine_ls_number_parameters 245
_refine_ls_number_reflns 3463
_refine_ls_number_restraints 0
_refine_ls_restrained_S_all 1.071
_refine_ls_R_factor_all 0.1733
_refine_ls_R_factor_gt 0.0779
_refine_ls_shift/su_max 0.000
_refine_ls_shift/su_mean 0.000
_refine_ls_structure_factor_coef Fsqd
_refine_ls_weighting_details 'calc w=1/[\s^2^(Fo^2^)+(0.0343P)^2^+19.16P] where P=(Fo^2^+2Fc^2^)/3'
_refine_ls_weighting_scheme calc
_refine_ls_wR_factor_gt 0.1839
_refine_ls_wR_factor_ref 0.2689
_reflns_number_gt 1617
_reflns_number_total 3463
_reflns_threshold_expression I>2\s(I)
_cod_data_source_file ac2022.cif
_cod_data_source_block I
_cod_original_sg_symbol_H-M 'C 2/c'
_cod_database_code 2209064
_cod_database_fobs_code 2209064

loop_
_symmetry_equiv_pos_as_xyz
'x, y, z'
'-x, y, -z+1/2'
'x+1/2, y+1/2, z'
'-x+1/2, y+1/2, -z+1/2'
'-x, -y, -z'
'x, -y, z-1/2'
'-x+1/2, -y+1/2, -z'
'x+1/2, -y+1/2, z-1/2'

loop_
_atom_site_type_symbol
_atom_site_label
_atom_site_fract_x
_atom_site_fract_y
_atom_site_fract_z
_atom_site_U_iso_or_equiv
_atom_site_adp_type
_atom_site_calc_flag
_atom_site_refinement_flags
_atom_site_occupancy
Cl Cl1 0.26172(12) 0.4759(2) 1.35968(11) 0.0907(8) Uani d . 1
O O1 0.4513(3) 0.4715(4) 1.3342(2) 0.0654(13) Uani d . 1
O O2 0.3175(3) 0.6233(4) 1.5024(2) 0.0629(13) Uani d . 1
N N1 0.5817(2) 0.7395(4) 1.5044(2) 0.0327(11) Uani d . 1
H H1 0.6262 0.7810 1.5242 0.039 Uiso calc R 1
C C1 0.5773(3) 0.6712(5) 1.4524(3) 0.0454(15) Uani d . 1
C C2 0.6563(3) 0.6726(6) 1.4396(3) 0.0521(17) Uani d . 1
H H2A 0.6952 0.6157 1.4682 0.063 Uiso calc R 1
H H2B 0.6823 0.7492 1.4507 0.063 Uiso calc R 1
C C3 0.6424(3) 0.6449(5) 1.3678(3) 0.0462(15) Uani d . 1
C C4 0.5893(4) 0.5335(5) 1.3488(3) 0.0500(16) Uani d . 1
H H4A 0.5731 0.5207 1.3016 0.060 Uiso calc R 1
H H4B 0.6242 0.4679 1.3715 0.060 Uiso calc R 1
C C5 0.5106(4) 0.5344(5) 1.3646(3) 0.0460(15) Uani d . 1
C C6 0.5080(3) 0.6091(5) 1.4178(3) 0.0396(14) Uani d . 1
C C7 0.4285(3) 0.6148(5) 1.4327(3) 0.0423(15) Uani d . 1
H H7 0.4123 0.5349 1.4394 0.051 Uiso calc R 1
C C8 0.4446(3) 0.6826(5) 1.4950(3) 0.0418(14) Uani d . 1
C C9 0.3797(4) 0.6855(5) 1.5241(3) 0.0449(15) Uani d . 1
C C10 0.3929(4) 0.7632(6) 1.5827(3) 0.0534(17) Uani d . 1
H H10A 0.4147 0.7159 1.6226 0.064 Uiso calc R 1
H H10B 0.3383 0.7938 1.5796 0.064 Uiso calc R 1
C C11 0.4530(4) 0.8656(6) 1.5901(3) 0.0497(16) Uani d . 1
C C12 0.5332(4) 0.8174(6) 1.5843(3) 0.0527(17) Uani d . 1
H H12A 0.5690 0.8820 1.5821 0.063 Uiso calc R 1
H H12B 0.5640 0.7722 1.6237 0.063 Uiso calc R 1
C C13 0.5155(4) 0.7423(5) 1.5251(3) 0.0467(15) Uani d . 1
C C14 0.7275(4) 0.6248(7) 1.3623(4) 0.069(2) Uani d . 1
H H14A 0.7560 0.5611 1.3906 0.103 Uiso calc R 1
H H14B 0.7613 0.6944 1.3755 0.103 Uiso calc R 1
H H14C 0.7192 0.6062 1.3173 0.103 Uiso calc R 1
C C15 0.5977(4) 0.7448(6) 1.3233(4) 0.071(2) Uani d . 1
H H15A 0.5435 0.7572 1.3265 0.107 Uiso calc R 1
H H15B 0.5899 0.7262 1.2783 0.107 Uiso calc R 1
H H15C 0.6313 0.8144 1.3367 0.107 Uiso calc R 1
C C16 0.4121(4) 0.9561(6) 1.5376(4) 0.070(2) Uani d . 1
H H16A 0.3614 0.9845 1.5422 0.104 Uiso calc R 1
H H16B 0.3981 0.9217 1.4946 0.104 Uiso calc R 1
H H16C 0.4506 1.0200 1.5427 0.104 Uiso calc R 1
C C17 0.4754(4) 0.9213(7) 1.6582(3) 0.067(2) Uani d . 1
H H17A 0.5009 0.8636 1.6919 0.100 Uiso calc R 1
H H17B 0.4249 0.9508 1.6625 0.100 Uiso calc R 1
H H17C 0.5145 0.9844 1.6631 0.100 Uiso calc R 1
C C18 0.3564(3) 0.6693(6) 1.3765(3) 0.0451(15) Uani d . 1
C C19 0.2804(4) 0.6170(7) 1.3426(3) 0.0597(19) Uani d . 1
C C20 0.2156(4) 0.6740(10) 1.2927(4) 0.081(3) Uani d . 1
H H20 0.1646 0.6363 1.2699 0.097 Uiso calc R 1
C C21 0.2284(6) 0.7876(10) 1.2777(4) 0.087(3) Uani d . 1
H H21 0.1851 0.8274 1.2450 0.105 Uiso calc R 1
C C22 0.3031(5) 0.8424(8) 1.3099(4) 0.074(2) Uani d . 1
H H22 0.3109 0.9189 1.2989 0.089 Uiso calc R 1
C C23 0.3670(4) 0.7856(6) 1.3585(3) 0.0598(18) Uani d . 1
H H23 0.4182 0.8238 1.3802 0.072 Uiso calc R 1

loop_
_atom_site_aniso_label
_atom_site_aniso_U_11
_atom_site_aniso_U_22
_atom_site_aniso_U_33
_atom_site_aniso_U_12
_atom_site_aniso_U_13
_atom_site_aniso_U_23
Cl1 0.0845(14) 0.0872(16) 0.1029(16) -0.0444(12) 0.0378(12) -0.0333(13)
O1 0.061(3) 0.064(3) 0.073(3) -0.021(3) 0.028(2) -0.029(3)
O2 0.057(3) 0.074(3) 0.061(3) -0.020(3) 0.025(2) -0.012(3)
N1 0.023(2) 0.038(3) 0.035(2) -0.0111(19) 0.0085(18) -0.018(2)
C1 0.043(3) 0.043(4) 0.046(4) -0.002(3) 0.011(3) 0.004(3)
C2 0.037(3) 0.057(4) 0.060(4) -0.001(3) 0.015(3) -0.014(3)
C3 0.038(3) 0.047(4) 0.052(4) 0.000(3) 0.016(3) 0.001(3)
C4 0.057(4) 0.048(4) 0.049(4) -0.003(3) 0.024(3) -0.001(3)
C5 0.048(4) 0.041(4) 0.046(4) -0.001(3) 0.015(3) -0.002(3)
C6 0.042(3) 0.037(3) 0.040(3) -0.003(3) 0.016(3) -0.003(3)
C7 0.042(3) 0.036(3) 0.047(4) -0.010(3) 0.014(3) 0.001(3)
C8 0.047(3) 0.041(3) 0.037(3) -0.002(3) 0.015(3) -0.001(3)
C9 0.051(4) 0.043(4) 0.042(3) -0.001(3) 0.019(3) 0.005(3)
C10 0.069(4) 0.053(4) 0.048(4) -0.006(3) 0.032(3) -0.004(3)
C11 0.055(4) 0.049(4) 0.048(4) -0.003(3) 0.023(3) -0.005(3)
C12 0.054(4) 0.059(4) 0.044(4) -0.009(3) 0.017(3) -0.009(3)
C13 0.051(4) 0.045(4) 0.040(3) 0.001(3) 0.013(3) -0.004(3)
C14 0.061(4) 0.076(5) 0.078(5) -0.011(4) 0.035(4) -0.019(4)
C15 0.068(4) 0.060(5) 0.086(5) -0.005(4) 0.029(4) 0.018(4)
C16 0.084(5) 0.050(4) 0.081(5) 0.009(4) 0.038(4) 0.005(4)
C17 0.078(5) 0.067(5) 0.059(4) -0.010(4) 0.029(4) -0.018(4)
C18 0.047(3) 0.049(4) 0.040(3) -0.003(3) 0.018(3) -0.007(3)
C19 0.052(4) 0.077(5) 0.054(4) -0.009(4) 0.023(3) -0.014(4)
C20 0.050(4) 0.140(9) 0.049(4) 0.000(5) 0.013(3) -0.016(5)
C21 0.077(6) 0.136(9) 0.048(5) 0.035(6) 0.024(4) 0.011(6)
C22 0.085(5) 0.079(6) 0.058(5) 0.029(5) 0.026(4) 0.011(4)
C23 0.076(4) 0.063(5) 0.042(4) 0.019(4) 0.023(3) 0.004(4)

loop_
_atom_type_symbol
_atom_type_description
_atom_type_scat_dispersion_real
_atom_type_scat_dispersion_imag
_atom_type_scat_source
C C 0.0033 0.0016 'International Tables Vol C Tables 4.2.6.8 and 6.1.1.4'
H H 0.0000 0.0000 'International Tables Vol C Tables 4.2.6.8 and 6.1.1.4'
N N 0.0061 0.0033 'International Tables Vol C Tables 4.2.6.8 and 6.1.1.4'
Cl Cl 0.1484 0.1585 'International Tables Vol C Tables 4.2.6.8 and 6.1.1.4'
O O 0.0106 0.0060 'International Tables Vol C Tables 4.2.6.8 and 6.1.1.4'

loop_
_geom_angle_atom_site_label_1
_geom_angle_atom_site_label_2
_geom_angle_atom_site_label_3
_geom_angle
C1 N1 C13 119.6(5)
C1 N1 H1 120.2
C13 N1 H1 120.2
C6 C1 N1 122.6(5)
C6 C1 C2 125.0(6)
N1 C1 C2 112.4(5)
C1 C2 C3 112.8(5)
C1 C2 H2A 109.0
C3 C2 H2A 109.0
C1 C2 H2B 109.0
C3 C2 H2B 109.0
H2A C2 H2B 107.8
C15 C3 C14 109.4(5)
C15 C3 C2 110.5(5)
C14 C3 C2 108.9(5)
C15 C3 C4 110.6(5)
C14 C3 C4 109.8(5)
C2 C3 C4 107.6(5)
C5 C4 C3 114.8(5)
C5 C4 H4A 108.6
C3 C4 H4A 108.6
C5 C4 H4B 108.6
C3 C4 H4B 108.6
H4A C4 H4B 107.5
O1 C5 C6 121.1(5)
O1 C5 C4 120.2(6)
C6 C5 C4 118.7(5)
C1 C6 C5 118.6(5)
C1 C6 C7 121.9(5)
C5 C6 C7 119.6(5)
C8 C7 C6 110.0(4)
C8 C7 C18 109.9(5)
C6 C7 C18 111.6(5)
C8 C7 H7 108.4
C6 C7 H7 108.4
C18 C7 H7 108.4
C13 C8 C9 118.0(5)
C13 C8 C7 122.6(5)
C9 C8 C7 119.4(5)
O2 C9 C8 120.5(6)
O2 C9 C10 120.6(5)
C8 C9 C10 118.9(5)
C9 C10 C11 115.2(5)
C9 C10 H10A 108.5
C11 C10 H10A 108.5
C9 C10 H10B 108.5
C11 C10 H10B 108.5
H10A C10 H10B 107.5
C16 C11 C12 111.3(5)
C16 C11 C10 110.3(5)
C12 C11 C10 107.5(5)
C16 C11 C17 109.1(6)
C12 C11 C17 108.9(5)
C10 C11 C17 109.7(5)
C13 C12 C11 112.6(5)
C13 C12 H12A 109.1
C11 C12 H12A 109.1
C13 C12 H12B 109.1
C11 C12 H12B 109.1
H12A C12 H12B 107.8
C8 C13 N1 122.5(5)
C8 C13 C12 125.4(6)
N1 C13 C12 112.0(5)
C3 C14 H14A 109.5
C3 C14 H14B 109.5
H14A C14 H14B 109.5
C3 C14 H14C 109.5
H14A C14 H14C 109.5
H14B C14 H14C 109.5
C3 C15 H15A 109.5
C3 C15 H15B 109.5
H15A C15 H15B 109.5
C3 C15 H15C 109.5
H15A C15 H15C 109.5
H15B C15 H15C 109.5
C11 C16 H16A 109.5
C11 C16 H16B 109.5
H16A C16 H16B 109.5
C11 C16 H16C 109.5
H16A C16 H16C 109.5
H16B C16 H16C 109.5
C11 C17 H17A 109.5
C11 C17 H17B 109.5
H17A C17 H17B 109.5
C11 C17 H17C 109.5
H17A C17 H17C 109.5
H17B C17 H17C 109.5
C19 C18 C23 117.0(6)
C19 C18 C7 125.3(6)
C23 C18 C7 117.6(5)
C18 C19 C20 122.2(7)
C18 C19 Cl1 120.7(5)
C20 C19 Cl1 117.1(6)
C21 C20 C19 118.6(8)
C21 C20 H20 120.7
C19 C20 H20 120.7
C22 C21 C20 121.0(8)
C22 C21 H21 119.5
C20 C21 H21 119.5
C21 C22 C23 120.2(8)
C21 C22 H22 119.9
C23 C22 H22 119.9
C22 C23 C18 120.9(7)
C22 C23 H23 119.5
C18 C23 H23 119.5

loop_
_geom_bond_atom_site_label_1
_geom_bond_atom_site_label_2
_geom_bond_distance
Cl1 C19 1.711(8)
O1 C5 1.214(7)
O2 C9 1.214(7)
N1 C1 1.353(7)
N1 C13 1.360(7)
N1 H1 0.8600
C1 C6 1.340(7)
C1 C2 1.470(7)
C2 C3 1.522(8)
C2 H2A 0.9700
C2 H2B 0.9700
C3 C15 1.507(8)
C3 C14 1.514(8)
C3 C4 1.526(8)
C4 C5 1.500(8)
C4 H4A 0.9700
C4 H4B 0.9700
C5 C6 1.451(8)
C6 C7 1.506(7)
C7 C8 1.494(7)
C7 C18 1.506(7)
C7 H7 0.9800
C8 C13 1.326(8)
C8 C9 1.461(8)
C9 C10 1.500(8)
C10 C11 1.523(8)
C10 H10A 0.9700
C10 H10B 0.9700
C11 C16 1.504(9)
C11 C12 1.519(8)
C11 C17 1.524(8)
C12 C13 1.482(8)
C12 H12A 0.9700
C12 H12B 0.9700
C14 H14A 0.9600
C14 H14B 0.9600
C14 H14C 0.9600
C15 H15A 0.9600
C15 H15B 0.9600
C15 H15C 0.9600
C16 H16A 0.9600
C16 H16B 0.9600
C16 H16C 0.9600
C17 H17A 0.9600
C17 H17B 0.9600
C17 H17C 0.9600
C18 C19 1.365(8)
C18 C23 1.416(9)
C19 C20 1.387(10)
C20 C21 1.375(12)
C20 H20 0.9300
C21 C22 1.354(11)
C21 H21 0.9300
C22 C23 1.365(9)
C22 H22 0.9300
C23 H23 0.9300

loop_
_cod_related_entry_id
_cod_related_entry_database
_cod_related_entry_code
1 ChemSpider 866671
